data_4036916
loop_
_publ_author_name
'Guan, Li'
'Li, Anyang'
'Song, Yinyin'
'Yan, Mengqi'
'Gao, Dengfeng'
'Zhang, Xianghan'
'Li, Bin'
'Wang, Lanying'

_publ_section_title
;
 Nonplanar Monocyanines: Meso-Substituted Thiazole Orange with High
 Photostability and Their Synthetic Strategy as well as a Cell Association
 Study.
;
_journal_issue 15
_journal_name_full 'The Journal of organic chemistry'
_journal_page_first 6303
_journal_page_last 6313
_journal_paper_doi 10.1021/acs.joc.6b00928
_journal_volume 81
_journal_year 2016
_chemical_formula_moiety 'C27 H25 N2 O S, I '
_chemical_formula_sum 'C27 H25 I N2 O S'
_chemical_formula_weight 552.45
_space_group_IT_number 2
_space_group_name_Hall '-P 1'
_space_group_name_H-M_alt 'P -1'
_symmetry_cell_setting triclinic
_symmetry_space_group_name_Hall '-P 1'
_symmetry_space_group_name_H-M 'P -1'
_atom_sites_solution_hydrogens geom
_atom_sites_solution_primary direct
_atom_sites_solution_secondary difmap
_audit_creation_method SHELXL-97
_cell_angle_alpha 76.108(3)
_cell_angle_beta 80.965(3)
_cell_angle_gamma 79.204(3)
_cell_formula_units_Z 2
_cell_length_a 10.4816(19)
_cell_length_b 10.7583(19)
_cell_length_c 11.772(2)
_cell_measurement_reflns_used 2039
_cell_measurement_temperature 296(2)
_cell_measurement_theta_max 22.33
_cell_measurement_theta_min 2.36
_cell_volume 1257.1(4)
_computing_cell_refinement 'Bruker SAINT'
_computing_data_collection 'Bruker APEX2'
_computing_data_reduction 'Bruker SAINT'
_computing_molecular_graphics 'Bruker SHELXTL'
_computing_publication_material 'Bruker SHELXTL'
_computing_structure_refinement 'SHELXL-97 (Sheldrick, 1997)'
_computing_structure_solution 'SHELXS-97 (Sheldrick, 1990)'
_diffrn_ambient_temperature 296(2)
_diffrn_measured_fraction_theta_full 0.990
_diffrn_measured_fraction_theta_max 0.990
_diffrn_measurement_device_type 'Bruker APEX-II CCD'
_diffrn_measurement_method '\f and \w scans'
_diffrn_radiation_monochromator graphite
_diffrn_radiation_source 'fine-focus sealed tube'
_diffrn_radiation_type MoK\a
_diffrn_radiation_wavelength 0.71073
_diffrn_reflns_av_R_equivalents 0.0175
_diffrn_reflns_av_sigmaI/netI 0.0433
_diffrn_reflns_limit_h_max 12
_diffrn_reflns_limit_h_min -9
_diffrn_reflns_limit_k_max 12
_diffrn_reflns_limit_k_min -12
_diffrn_reflns_limit_l_max 14
_diffrn_reflns_limit_l_min -10
_diffrn_reflns_number 6319
_diffrn_reflns_theta_full 25.10
_diffrn_reflns_theta_max 25.10
_diffrn_reflns_theta_min 1.79
_diffrn_standards_number 0
_exptl_absorpt_coefficient_mu 1.378
_exptl_absorpt_correction_T_max 0.7210
_exptl_absorpt_correction_T_min 0.6398
_exptl_absorpt_correction_type multi-scan
_exptl_absorpt_process_details sadabs
_exptl_crystal_colour purple
_exptl_crystal_density_diffrn 1.460
_exptl_crystal_density_method 'not measured'
_exptl_crystal_description block
_exptl_crystal_F_000 556
_exptl_crystal_size_max 0.36
_exptl_crystal_size_mid 0.30
_exptl_crystal_size_min 0.25
_refine_diff_density_max 0.873
_refine_diff_density_min -0.594
_refine_diff_density_rms 0.086
_refine_ls_extinction_method none
_refine_ls_goodness_of_fit_ref 1.016
_refine_ls_hydrogen_treatment constr
_refine_ls_matrix_type full
_refine_ls_number_parameters 292
_refine_ls_number_reflns 4433
_refine_ls_number_restraints 0
_refine_ls_restrained_S_all 1.016
_refine_ls_R_factor_all 0.0719
_refine_ls_R_factor_gt 0.0511
_refine_ls_shift/su_max 0.000
_refine_ls_shift/su_mean 0.000
_refine_ls_structure_factor_coef Fsqd
_refine_ls_weighting_details 'calc w=1/[\s^2^(Fo^2^)+(0.1100P)^2^+0.0100P] where P=(Fo^2^+2Fc^2^)/3'
_refine_ls_weighting_scheme calc
_refine_ls_wR_factor_gt 0.1559
_refine_ls_wR_factor_ref 0.1733
_reflns_number_gt 3211
_reflns_number_total 4433
_reflns_threshold_expression >2sigma(I)
_cod_data_source_file jo6b00928_si_005.cif
_cod_data_source_block xb8553_0m
_cod_depositor_comments
;
The following automatic conversions were performed:

data item '_symmetry_cell_setting' value 'Triclinic' was changed to
'triclinic' in accordance with the
/home/saulius/struct/COD-crude-data/automatic-downloads/DataCite-retrospective/ACS/depositions/lib/dictionaries/cif_core.dic
dictionary named 'cif_core.dic' version 2.4.2 last updated on
2011-04-26.

Automatic conversion script
Id: cif_fix_values 6909 2019-04-08 15:41:33Z antanas 
;
_cod_original_sg_symbol_Hall '-P 1 '
_cod_original_sg_symbol_H-M 'P-1   '
_cod_database_code 4036916

loop_
_symmetry_equiv_pos_as_xyz
'x, y, z'
'-x, -y, -z'

loop_
_atom_site_label
_atom_site_type_symbol
_atom_site_fract_x
_atom_site_fract_y
_atom_site_fract_z
_atom_site_U_iso_or_equiv
_atom_site_adp_type
_atom_site_occupancy
_atom_site_symmetry_multiplicity
_atom_site_calc_flag
_atom_site_refinement_flags
I1 I 0.35046(4) 0.32526(4) 0.83614(4) 0.0842(2) Uani 1 1 d .
S1 S 0.6501(2) 0.75017(18) 0.78522(17) 0.0897(6) Uani 1 1 d .
N1 N 0.6215(4) 0.9961(5) 0.7251(4) 0.0551(11) Uani 1 1 d .
N2 N 0.7702(3) 1.0807(4) 0.9076(3) 0.0444(9) Uani 1 1 d .
O1 O 1.1557(5) 0.6513(5) 0.3774(4) 0.0943(15) Uani 1 1 d .
C1 C 0.5120(7) 0.8298(8) 0.7205(6) 0.081(2) Uani 1 1 d .
C2 C 0.4078(9) 0.7823(11) 0.6944(8) 0.117(4) Uani 1 1 d .
H2 H 0.4067 0.6934 0.7132 0.140 Uiso 1 1 calc R
C3 C 0.3119(11) 0.8600(16) 0.6443(10) 0.135(5) Uani 1 1 d .
H3 H 0.2459 0.8256 0.6239 0.162 Uiso 1 1 calc R
C4 C 0.3068(7) 0.9943(15) 0.6206(8) 0.132(5) Uani 1 1 d .
H4 H 0.2352 1.0483 0.5884 0.159 Uiso 1 1 calc R
C5 C 0.4093(6) 1.0490(9) 0.6452(6) 0.086(2) Uani 1 1 d .
H5 H 0.4082 1.1381 0.6286 0.104 Uiso 1 1 calc R
C6 C 0.5090(5) 0.9647(7) 0.6942(5) 0.0692(18) Uani 1 1 d .
C7 C 0.7056(5) 0.8961(5) 0.7762(4) 0.0515(12) Uani 1 1 d .
C8 C 0.8269(5) 0.8966(5) 0.8123(4) 0.0522(12) Uani 1 1 d .
C9 C 0.8584(4) 1.0028(5) 0.8485(4) 0.0462(11) Uani 1 1 d .
C10 C 0.9922(4) 1.0310(6) 0.8286(4) 0.0542(13) Uani 1 1 d .
H10 H 1.0582 0.9734 0.7978 0.065 Uiso 1 1 calc R
C11 C 1.0212(5) 1.1262(7) 0.8505(5) 0.0666(16) Uani 1 1 d .
H11 H 1.1085 1.1377 0.8367 0.080 Uiso 1 1 calc R
C12 C 0.9260(5) 1.2217(5) 0.8968(4) 0.0502(11) Uani 1 1 d .
C13 C 0.9542(6) 1.3376(6) 0.9148(5) 0.0658(15) Uani 1 1 d .
H13 H 1.0387 1.3574 0.8944 0.079 Uiso 1 1 calc R
C14 C 0.8588(7) 1.4209(6) 0.9620(5) 0.0737(17) Uani 1 1 d .
H14 H 0.8795 1.4956 0.9766 0.088 Uiso 1 1 calc R
C15 C 0.7314(7) 1.3968(6) 0.9886(5) 0.0715(16) Uani 1 1 d .
H15 H 0.6668 1.4558 1.0194 0.086 Uiso 1 1 calc R
C16 C 0.7001(6) 1.2851(5) 0.9695(5) 0.0608(13) Uani 1 1 d .
H16 H 0.6142 1.2692 0.9861 0.073 Uiso 1 1 calc R
C17 C 0.7983(5) 1.1958(5) 0.9251(4) 0.0453(11) Uani 1 1 d .
C18 C 0.6456(5) 1.0387(6) 0.9671(5) 0.0579(13) Uani 1 1 d .
H18A H 0.5748 1.0897 0.9258 0.087 Uiso 1 1 calc R
H18B H 0.6326 1.0502 1.0467 0.087 Uiso 1 1 calc R
H18C H 0.6485 0.9489 0.9675 0.087 Uiso 1 1 calc R
C19 C 0.6516(5) 1.1272(6) 0.6783(5) 0.0602(13) Uani 1 1 d .
H19A H 0.6111 1.1814 0.7321 0.090 Uiso 1 1 calc R
H19B H 0.6188 1.1615 0.6035 0.090 Uiso 1 1 calc R
H19C H 0.7446 1.1250 0.6686 0.090 Uiso 1 1 calc R
C20 C 0.9248(6) 0.7757(5) 0.8159(4) 0.0620(14) Uani 1 1 d .
H20A H 0.8828 0.7034 0.8615 0.074 Uiso 1 1 calc R
H20B H 0.9948 0.7822 0.8581 0.074 Uiso 1 1 calc R
C21 C 0.9857(5) 0.7438(4) 0.6978(4) 0.0474(11) Uani 1 1 d .
C22 C 1.0713(6) 0.6276(5) 0.6978(5) 0.0674(15) Uani 1 1 d .
H22 H 1.0885 0.5715 0.7691 0.081 Uiso 1 1 calc R
C23 C 1.1313(7) 0.5945(6) 0.5932(6) 0.0789(18) Uani 1 1 d .
H23 H 1.1908 0.5184 0.5947 0.095 Uiso 1 1 calc R
C24 C 1.1028(6) 0.6741(5) 0.4873(5) 0.0623(14) Uani 1 1 d .
C25 C 1.0228(6) 0.7897(6) 0.4867(5) 0.0672(15) Uani 1 1 d .
H25 H 1.0065 0.8462 0.4153 0.081 Uiso 1 1 calc R
C26 C 0.9660(5) 0.8231(5) 0.5906(4) 0.0607(14) Uani 1 1 d .
H26 H 0.9123 0.9028 0.5879 0.073 Uiso 1 1 calc R
C27 C 1.2347(11) 0.5306(8) 0.3726(8) 0.138(4) Uani 1 1 d .
H27A H 1.3150 0.5261 0.4040 0.206 Uiso 1 1 calc R
H27B H 1.2535 0.5215 0.2922 0.206 Uiso 1 1 calc R
H27C H 1.1892 0.4620 0.4182 0.206 Uiso 1 1 calc R

loop_
_atom_site_aniso_label
_atom_site_aniso_U_11
_atom_site_aniso_U_22
_atom_site_aniso_U_33
_atom_site_aniso_U_23
_atom_site_aniso_U_13
_atom_site_aniso_U_12
I1 0.0638(3) 0.0791(3) 0.1145(4) -0.0430(3) -0.0197(2) 0.0130(2)
S1 0.1119(14) 0.0761(11) 0.0943(12) -0.0368(10) 0.0080(11) -0.0407(10)
N1 0.040(2) 0.077(3) 0.059(2) -0.033(2) -0.0003(19) -0.016(2)
N2 0.038(2) 0.053(2) 0.046(2) -0.0185(18) 0.0044(16) -0.0132(17)
O1 0.118(4) 0.090(3) 0.067(3) -0.032(2) 0.018(2) -0.002(3)
C1 0.079(4) 0.113(6) 0.069(4) -0.050(4) 0.019(3) -0.047(4)
C2 0.100(6) 0.186(10) 0.105(6) -0.082(7) 0.027(5) -0.090(7)
C3 0.089(7) 0.244(15) 0.126(8) -0.115(9) 0.023(6) -0.091(9)
C4 0.045(4) 0.281(15) 0.103(6) -0.113(8) 0.003(4) -0.024(6)
C5 0.051(3) 0.136(6) 0.082(4) -0.049(4) -0.006(3) -0.007(4)
C6 0.041(3) 0.115(5) 0.069(4) -0.053(4) 0.007(3) -0.024(3)
C7 0.051(3) 0.057(3) 0.052(3) -0.025(2) 0.006(2) -0.017(2)
C8 0.060(3) 0.054(3) 0.042(3) -0.013(2) 0.001(2) -0.009(2)
C9 0.044(2) 0.056(3) 0.039(2) -0.011(2) -0.003(2) -0.008(2)
C10 0.029(2) 0.088(4) 0.037(3) -0.004(3) -0.0011(19) -0.002(2)
C11 0.040(3) 0.104(5) 0.047(3) -0.002(3) -0.005(2) -0.009(3)
C12 0.050(3) 0.063(3) 0.041(3) -0.004(2) -0.012(2) -0.021(2)
C13 0.068(4) 0.071(4) 0.066(3) 0.002(3) -0.027(3) -0.035(3)
C14 0.106(5) 0.054(3) 0.071(4) -0.003(3) -0.032(4) -0.030(4)
C15 0.094(5) 0.056(3) 0.070(4) -0.021(3) -0.016(3) -0.009(3)
C16 0.060(3) 0.063(3) 0.066(3) -0.028(3) -0.001(3) -0.014(3)
C17 0.049(3) 0.051(3) 0.039(2) -0.009(2) -0.006(2) -0.017(2)
C18 0.051(3) 0.069(3) 0.060(3) -0.029(3) 0.018(2) -0.026(3)
C19 0.048(3) 0.071(3) 0.065(3) -0.020(3) -0.006(2) -0.010(2)
C20 0.076(4) 0.059(3) 0.046(3) -0.011(2) -0.010(3) 0.005(3)
C21 0.048(3) 0.044(2) 0.048(3) -0.010(2) -0.006(2) -0.001(2)
C22 0.087(4) 0.046(3) 0.056(3) -0.002(3) -0.002(3) 0.004(3)
C23 0.095(5) 0.051(3) 0.077(4) -0.018(3) 0.011(3) 0.011(3)
C24 0.071(4) 0.059(3) 0.055(3) -0.019(3) 0.007(3) -0.011(3)
C25 0.067(3) 0.076(4) 0.044(3) -0.002(3) -0.005(2) 0.012(3)
C26 0.061(3) 0.060(3) 0.049(3) -0.010(2) -0.005(2) 0.016(2)
C27 0.197(11) 0.088(6) 0.104(6) -0.044(5) 0.033(6) 0.024(6)

loop_
_atom_type_symbol
_atom_type_description
_atom_type_scat_dispersion_real
_atom_type_scat_dispersion_imag
_atom_type_scat_source
C C 0.0033 0.0016 'International Tables Vol C Tables 4.2.6.8 and 6.1.1.4'
H H 0.0000 0.0000 'International Tables Vol C Tables 4.2.6.8 and 6.1.1.4'
N N 0.0061 0.0033 'International Tables Vol C Tables 4.2.6.8 and 6.1.1.4'
O O 0.0106 0.0060 'International Tables Vol C Tables 4.2.6.8 and 6.1.1.4'
I I -0.4742 1.8119 'International Tables Vol C Tables 4.2.6.8 and 6.1.1.4'
S S 0.1246 0.1234 'International Tables Vol C Tables 4.2.6.8 and 6.1.1.4'

loop_
_geom_angle_atom_site_label_1
_geom_angle_atom_site_label_2
_geom_angle_atom_site_label_3
_geom_angle
C1 S1 C7 92.0(3)
C7 N1 C6 116.0(5)
C7 N1 C19 124.3(4)
C6 N1 C19 118.3(5)
C9 N2 C17 121.7(4)
C9 N2 C18 120.4(4)
C17 N2 C18 117.5(4)
C24 O1 C27 117.8(6)
C2 C1 C6 118.1(8)
C2 C1 S1 130.8(8)
C6 C1 S1 111.0(4)
C3 C2 C1 121.2(10)
C3 C2 H2 119.4
C1 C2 H2 119.4
C2 C3 C4 121.0(8)
C2 C3 H3 119.5
C4 C3 H3 119.5
C3 C4 C5 120.7(10)
C3 C4 H4 119.7
C5 C4 H4 119.7
C6 C5 C4 116.4(9)
C6 C5 H5 121.8
C4 C5 H5 121.8
C5 C6 C1 122.5(6)
C5 C6 N1 126.6(6)
C1 C6 N1 110.9(6)
N1 C7 C8 129.0(4)
N1 C7 S1 110.1(4)
C8 C7 S1 120.8(4)
C7 C8 C9 123.6(5)
C7 C8 C20 117.0(5)
C9 C8 C20 119.4(5)
N2 C9 C8 123.3(4)
N2 C9 C10 115.4(4)
C8 C9 C10 121.3(5)
C11 C10 C9 123.2(5)
C11 C10 H10 118.4
C9 C10 H10 118.4
C10 C11 C12 122.5(5)
C10 C11 H11 118.7
C12 C11 H11 118.7
C17 C12 C13 118.9(5)
C17 C12 C11 116.9(5)
C13 C12 C11 124.2(5)
C14 C13 C12 120.2(5)
C14 C13 H13 119.9
C12 C13 H13 119.9
C13 C14 C15 121.1(5)
C13 C14 H14 119.4
C15 C14 H14 119.4
C16 C15 C14 119.9(6)
C16 C15 H15 120.0
C14 C15 H15 120.0
C15 C16 C17 119.7(5)
C15 C16 H16 120.2
C17 C16 H16 120.2
C12 C17 N2 119.0(4)
C12 C17 C16 120.0(4)
N2 C17 C16 121.0(4)
N2 C18 H18A 109.5
N2 C18 H18B 109.5
H18A C18 H18B 109.5
N2 C18 H18C 109.5
H18A C18 H18C 109.5
H18B C18 H18C 109.5
N1 C19 H19A 109.5
N1 C19 H19B 109.5
H19A C19 H19B 109.5
N1 C19 H19C 109.5
H19A C19 H19C 109.5
H19B C19 H19C 109.5
C8 C20 C21 116.9(4)
C8 C20 H20A 108.1
C21 C20 H20A 108.1
C8 C20 H20B 108.1
C21 C20 H20B 108.1
H20A C20 H20B 107.3
C26 C21 C22 116.8(4)
C26 C21 C20 124.6(4)
C22 C21 C20 118.5(4)
C23 C22 C21 121.0(5)
C23 C22 H22 119.5
C21 C22 H22 119.5
C24 C23 C22 120.0(5)
C24 C23 H23 120.0
C22 C23 H23 120.0
C25 C24 C23 119.1(5)
C25 C24 O1 115.4(5)
C23 C24 O1 125.4(5)
C24 C25 C26 120.4(5)
C24 C25 H25 119.8
C26 C25 H25 119.8
C21 C26 C25 122.4(5)
C21 C26 H26 118.8
C25 C26 H26 118.8
O1 C27 H27A 109.5
O1 C27 H27B 109.5
H27A C27 H27B 109.5
O1 C27 H27C 109.5
H27A C27 H27C 109.5
H27B C27 H27C 109.5

loop_
_geom_bond_atom_site_label_1
_geom_bond_atom_site_label_2
_geom_bond_distance
S1 C1 1.726(8)
S1 C7 1.748(5)
N1 C7 1.341(7)
N1 C6 1.407(6)
N1 C19 1.460(7)
N2 C9 1.352(6)
N2 C17 1.394(6)
N2 C18 1.477(6)
O1 C24 1.385(7)
O1 C27 1.412(9)
C1 C2 1.392(10)
C1 C6 1.405(10)
C2 C3 1.301(16)
C2 H2 0.9300
C3 C4 1.396(17)
C3 H3 0.9300
C4 C5 1.415(12)
C4 H4 0.9300
C5 C6 1.353(10)
C5 H5 0.9300
C7 C8 1.405(7)
C8 C9 1.419(7)
C8 C20 1.493(8)
C9 C10 1.461(7)
C10 C11 1.215(8)
C10 H10 0.9300
C11 C12 1.436(8)
C11 H11 0.9300
C12 C17 1.391(7)
C12 C13 1.405(7)
C13 C14 1.357(9)
C13 H13 0.9300
C14 C15 1.381(9)
C14 H14 0.9300
C15 C16 1.379(8)
C15 H15 0.9300
C16 C17 1.399(7)
C16 H16 0.9300
C18 H18A 0.9600
C18 H18B 0.9600
C18 H18C 0.9600
C19 H19A 0.9600
C19 H19B 0.9600
C19 H19C 0.9600
C20 C21 1.526(7)
C20 H20A 0.9700
C20 H20B 0.9700
C21 C26 1.365(7)
C21 C22 1.395(7)
C22 C23 1.386(8)
C22 H22 0.9300
C23 C24 1.372(9)
C23 H23 0.9300
C24 C25 1.363(8)
C25 C26 1.372(7)
C25 H25 0.9300
C26 H26 0.9300
C27 H27A 0.9600
C27 H27B 0.9600
C27 H27C 0.9600

loop_
_geom_torsion_atom_site_label_1
_geom_torsion_atom_site_label_2
_geom_torsion_atom_site_label_3
_geom_torsion_atom_site_label_4
_geom_torsion
C7 S1 C1 C2 -179.1(6)
C7 S1 C1 C6 -0.6(4)
C6 C1 C2 C3 1.8(11)
S1 C1 C2 C3 -179.8(7)
C1 C2 C3 C4 -3.5(14)
C2 C3 C4 C5 3.2(14)
C3 C4 C5 C6 -1.3(11)
C4 C5 C6 C1 -0.3(9)
C4 C5 C6 N1 179.3(5)
C2 C1 C6 C5 0.1(9)
S1 C1 C6 C5 -178.6(5)
C2 C1 C6 N1 -179.6(5)
S1 C1 C6 N1 1.8(6)
C7 N1 C6 C5 177.9(6)
C19 N1 C6 C5 -14.7(8)
C7 N1 C6 C1 -2.4(6)
C19 N1 C6 C1 165.0(5)
C6 N1 C7 C8 177.4(5)
C19 N1 C7 C8 10.9(8)
C6 N1 C7 S1 1.9(5)
C19 N1 C7 S1 -164.7(4)
C1 S1 C7 N1 -0.7(4)
C1 S1 C7 C8 -176.6(4)
N1 C7 C8 C9 28.8(8)
S1 C7 C8 C9 -156.1(4)
N1 C7 C8 C20 -153.4(5)
S1 C7 C8 C20 21.7(6)
C17 N2 C9 C8 -169.4(4)
C18 N2 C9 C8 17.4(7)
C17 N2 C9 C10 13.4(6)
C18 N2 C9 C10 -159.7(4)
C7 C8 C9 N2 34.4(7)
C20 C8 C9 N2 -143.4(5)
C7 C8 C9 C10 -148.6(5)
C20 C8 C9 C10 33.6(7)
N2 C9 C10 C11 -8.3(7)
C8 C9 C10 C11 174.5(5)
C9 C10 C11 C12 -0.8(8)
C10 C11 C12 C17 5.0(8)
C10 C11 C12 C13 -175.0(5)
C17 C12 C13 C14 1.7(8)
C11 C12 C13 C14 -178.3(5)
C12 C13 C14 C15 -2.7(9)
C13 C14 C15 C16 1.3(9)
C14 C15 C16 C17 1.1(9)
C13 C12 C17 N2 -179.8(4)
C11 C12 C17 N2 0.2(6)
C13 C12 C17 C16 0.7(7)
C11 C12 C17 C16 -179.3(5)
C9 N2 C17 C12 -9.7(6)
C18 N2 C17 C12 163.6(5)
C9 N2 C17 C16 169.8(5)
C18 N2 C17 C16 -16.8(7)
C15 C16 C17 C12 -2.0(8)
C15 C16 C17 N2 178.5(5)
C7 C8 C20 C21 70.3(6)
C9 C8 C20 C21 -111.8(6)
C8 C20 C21 C26 6.3(8)
C8 C20 C21 C22 -176.1(5)
C26 C21 C22 C23 -1.1(9)
C20 C21 C22 C23 -178.9(6)
C21 C22 C23 C24 -2.6(10)
C22 C23 C24 C25 4.8(10)
C22 C23 C24 O1 -179.8(6)
C27 O1 C24 C25 -177.2(8)
C27 O1 C24 C23 7.2(11)
C23 C24 C25 C26 -3.3(10)
O1 C24 C25 C26 -179.2(6)
C22 C21 C26 C25 2.6(9)
C20 C21 C26 C25 -179.7(6)
C24 C25 C26 C21 -0.4(10)
